data_7208384
loop_
_publ_author_name
'Stavgianoudaki, Nikoleta'
'Papathanasiou, Konstantinos E.'
'Colodrero, Rosario M. P.'
'Choquesillo-Lazarte, Duane'
'Garcia-Ruiz, Juan M.'
'Cabeza, Aurelio'
'Aranda, Miguel A. G.'
'Demadis, Konstantinos D.'

_publ_section_title
;
 Crystal engineering in confined spaces. A novel method to grow
 crystalline metal phosphonates in alginate gel systems
;
_journal_issue 17
_journal_name_full CrystEngComm
_journal_page_first 5385
_journal_paper_doi 10.1039/c2ce25632k
_journal_volume 14
_journal_year 2012
_chemical_formula_sum 'C5 H10 Ca N O8 P'
_chemical_formula_weight 283.19
_chemical_name_systematic
;
?
;
_space_group_IT_number 14
_symmetry_space_group_name_Hall '-P 2yn'
_symmetry_space_group_name_H-M 'P 1 21/n 1'
_atom_sites_solution_hydrogens geom
_atom_sites_solution_primary direct
_atom_sites_solution_secondary difmap
_audit_creation_method SHELXL-97
_cell_angle_alpha 90.00
_cell_angle_beta 92.1210(14)
_cell_angle_gamma 90.00
_cell_formula_units_Z 4
_cell_length_a 5.3340(2)
_cell_length_b 14.2250(3)
_cell_length_c 13.0920(4)
_cell_measurement_temperature 293(2)
_cell_volume 992.69(5)
_computing_structure_refinement 'SHELXL-97 (Sheldrick, 1997)'
_computing_structure_solution 'SHELXS-97 (Sheldrick, 1990)'
_diffrn_ambient_temperature 293(2)
_diffrn_measured_fraction_theta_full 1.000
_diffrn_measured_fraction_theta_max 1.000
_diffrn_radiation_monochromator graphite
_diffrn_radiation_source 'fine-focus sealed tube'
_diffrn_radiation_type MoK\a
_diffrn_radiation_wavelength 0.71073
_diffrn_reflns_av_R_equivalents 0.0181
_diffrn_reflns_av_sigmaI/netI 0.0286
_diffrn_reflns_limit_h_max 6
_diffrn_reflns_limit_h_min -6
_diffrn_reflns_limit_k_max 18
_diffrn_reflns_limit_k_min -18
_diffrn_reflns_limit_l_max 16
_diffrn_reflns_limit_l_min -16
_diffrn_reflns_number 4417
_diffrn_reflns_theta_full 27.45
_diffrn_reflns_theta_max 27.45
_diffrn_reflns_theta_min 2.11
_exptl_absorpt_coefficient_mu 0.823
_exptl_crystal_density_diffrn 1.895
_exptl_crystal_density_method 'not measured'
_exptl_crystal_F_000 584
_refine_diff_density_max 0.394
_refine_diff_density_min -0.510
_refine_diff_density_rms 0.078
_refine_ls_extinction_method none
_refine_ls_goodness_of_fit_ref 1.045
_refine_ls_hydrogen_treatment mixed
_refine_ls_matrix_type full
_refine_ls_number_parameters 145
_refine_ls_number_reflns 2258
_refine_ls_number_restraints 0
_refine_ls_restrained_S_all 1.045
_refine_ls_R_factor_all 0.0418
_refine_ls_R_factor_gt 0.0337
_refine_ls_shift/su_max 0.001
_refine_ls_shift/su_mean 0.000
_refine_ls_structure_factor_coef Fsqd
_refine_ls_weighting_details 'calc w=1/[\s^2^(Fo^2^)+(0.1000P)^2^+0.0000P] where P=(Fo^2^+2Fc^2^)/3'
_refine_ls_weighting_scheme calc
_refine_ls_wR_factor_gt 0.1247
_refine_ls_wR_factor_ref 0.1313
_reflns_number_gt 1908
_reflns_number_total 2258
_reflns_threshold_expression >2sigma(I)
_cod_data_source_file c2ce25632k.txt
_cod_data_source_block shelxl
_cod_database_code 7208384

loop_
_symmetry_equiv_pos_as_xyz
'x, y, z'
'-x+1/2, y+1/2, -z+1/2'
'-x, -y, -z'
'x-1/2, -y-1/2, z-1/2'

loop_
_atom_site_label
_atom_site_type_symbol
_atom_site_fract_x
_atom_site_fract_y
_atom_site_fract_z
_atom_site_U_iso_or_equiv
_atom_site_adp_type
_atom_site_occupancy
_atom_site_symmetry_multiplicity
_atom_site_calc_flag
_atom_site_refinement_flags
Ca1 Ca 0.85412(8) 0.23299(3) 0.52271(3) 0.01392(18) Uani 1 1 d .
P2 P 0.54601(12) 0.17863(4) 0.26977(4) 0.0159(2) Uani 1 1 d .
C3 C 0.6742(4) 0.07483(14) 0.20935(17) 0.0164(5) Uani 1 1 d .
H3A H 0.5943 0.0717 0.1412 0.020 Uiso 1 1 d R
H3B H 0.8446 0.0768 0.2020 0.020 Uiso 1 1 d R
N4 N 0.6078(4) -0.01465(12) 0.26270(14) 0.0151(4) Uani 1 1 d .
H4 H 0.4459 -0.0093 0.2812 0.018 Uiso 1 1 d R
O5 O 0.8037(3) -0.13001(11) 0.49894(11) 0.0192(4) Uani 1 1 d .
O6 O 0.3778(3) -0.14965(11) 0.04363(12) 0.0197(4) Uani 1 1 d .
O7 O 0.4233(3) -0.11076(12) 0.42196(13) 0.0228(4) Uani 1 1 d .
O8 O 0.7049(3) 0.20275(11) 0.36230(12) 0.0185(4) Uani 1 1 d .
O9 O 0.5167(3) 0.25029(11) 0.18680(12) 0.0198(4) Uani 1 1 d .
C10 C 0.6517(4) -0.09727(15) 0.43085(17) 0.0152(5) Uani 1 1 d .
O11 O 0.5885(3) 0.35891(12) 0.54737(13) 0.0252(4) Uani 1 1 d .
H11A H 0.4426 0.3591 0.5190 0.030 Uiso 1 1 d R
H11B H 0.6186 0.4194 0.5689 0.030 Uiso 1 1 d R
O12 O 0.2812(3) 0.14172(12) 0.30347(12) 0.0223(4) Uani 1 1 d .
H12 H 0.2653 0.1445 0.3746 0.027 Uiso 1 1 d R
O13 O 0.2080(3) -0.03528(12) 0.13653(13) 0.0229(4) Uani 1 1 d .
C14 C 0.3761(4) -0.09232(14) 0.11700(17) 0.0146(5) Uani 1 1 d .
C15 C 0.7741(4) -0.03154(16) 0.35510(17) 0.0166(5) Uani 1 1 d .
H15A H 0.9294 -0.0567 0.3293 0.020 Uiso 1 1 d R
H15B H 0.8113 0.0253 0.3886 0.020 Uiso 1 1 d R
C16 C 0.6045(4) -0.09715(15) 0.19119(17) 0.0176(5) Uani 1 1 d .
H16A H 0.7563 -0.1009 0.1588 0.021 Uiso 1 1 d R
H16B H 0.5845 -0.1543 0.2349 0.021 Uiso 1 1 d R

loop_
_atom_site_aniso_label
_atom_site_aniso_U_11
_atom_site_aniso_U_22
_atom_site_aniso_U_33
_atom_site_aniso_U_23
_atom_site_aniso_U_13
_atom_site_aniso_U_12
Ca1 0.0150(3) 0.0150(3) 0.0116(3) -0.00041(15) -0.00146(19) -0.00040(16)
P2 0.0197(4) 0.0155(3) 0.0123(3) 0.0004(2) -0.0021(2) -0.0008(2)
C3 0.0191(12) 0.0167(10) 0.0134(10) 0.0015(8) 0.0011(9) -0.0001(9)
N4 0.0157(10) 0.0147(9) 0.0148(9) -0.0005(7) -0.0001(7) 0.0004(7)
O5 0.0216(9) 0.0225(8) 0.0135(8) 0.0021(6) 0.0014(7) 0.0065(6)
O6 0.0182(9) 0.0233(9) 0.0175(8) -0.0066(7) -0.0021(7) 0.0019(6)
O7 0.0218(10) 0.0235(9) 0.0231(9) 0.0060(7) 0.0001(7) -0.0021(7)
O8 0.0247(10) 0.0169(8) 0.0134(8) 0.0005(6) -0.0046(7) -0.0015(7)
O9 0.0271(10) 0.0174(7) 0.0144(8) 0.0017(6) -0.0052(7) -0.0008(7)
C10 0.0181(12) 0.0148(10) 0.0126(10) -0.0004(8) 0.0003(8) 0.0003(8)
O11 0.0196(10) 0.0271(9) 0.0284(10) -0.0073(7) -0.0072(7) 0.0053(7)
O12 0.0196(10) 0.0301(9) 0.0173(8) -0.0035(7) 0.0013(7) -0.0019(7)
O13 0.0191(10) 0.0222(8) 0.0271(9) -0.0056(7) -0.0038(7) 0.0053(7)
C14 0.0138(11) 0.0130(10) 0.0168(11) -0.0010(8) -0.0014(9) -0.0008(8)
C15 0.0187(13) 0.0180(11) 0.0127(10) 0.0006(8) -0.0045(9) -0.0019(9)
C16 0.0195(13) 0.0160(10) 0.0172(11) -0.0051(9) -0.0016(9) 0.0039(9)

loop_
_atom_type_symbol
_atom_type_description
_atom_type_scat_dispersion_real
_atom_type_scat_dispersion_imag
_atom_type_scat_source
C C 0.0033 0.0016 'International Tables Vol C Tables 4.2.6.8 and 6.1.1.4'
H H 0.0000 0.0000 'International Tables Vol C Tables 4.2.6.8 and 6.1.1.4'
N N 0.0061 0.0033 'International Tables Vol C Tables 4.2.6.8 and 6.1.1.4'
O O 0.0106 0.0060 'International Tables Vol C Tables 4.2.6.8 and 6.1.1.4'
P P 0.1023 0.0942 'International Tables Vol C Tables 4.2.6.8 and 6.1.1.4'
Ca Ca 0.2262 0.3064 'International Tables Vol C Tables 4.2.6.8 and 6.1.1.4'

loop_
_geom_angle_atom_site_label_1
_geom_angle_atom_site_label_2
_geom_angle_atom_site_label_3
_geom_angle
_geom_angle_site_symmetry_1
_geom_angle_site_symmetry_3
O8 Ca1 O9 174.81(6) . 4_666
O8 Ca1 O11 94.62(6) . .
O9 Ca1 O11 90.07(6) 4_666 .
O8 Ca1 O5 91.01(6) . 3_756
O9 Ca1 O5 84.84(6) 4_666 3_756
O11 Ca1 O5 167.23(7) . 3_756
O8 Ca1 O6 89.44(6) . 2_655
O9 Ca1 O6 93.29(6) 4_666 2_655
O11 Ca1 O6 83.53(6) . 2_655
O5 Ca1 O6 85.07(6) 3_756 2_655
O8 Ca1 O7 86.73(6) . 3_656
O9 Ca1 O7 90.47(6) 4_666 3_656
O11 Ca1 O7 97.50(7) . 3_656
O5 Ca1 O7 94.26(6) 3_756 3_656
O6 Ca1 O7 176.10(6) 2_655 3_656
O8 P2 O9 118.33(10) . .
O8 P2 O12 109.60(9) . .
O9 P2 O12 110.98(10) . .
O8 P2 C3 109.15(10) . .
O9 P2 C3 105.58(9) . .
O12 P2 C3 101.84(10) . .
N4 C3 P2 112.76(15) . .
N4 C3 H3A 106.6 . .
P2 C3 H3A 106.0 . .
N4 C3 H3B 109.1 . .
P2 C3 H3B 114.2 . .
H3A C3 H3B 107.8 . .
C15 N4 C3 111.74(17) . .
C15 N4 C16 111.87(17) . .
C3 N4 C16 111.74(17) . .
C15 N4 H4 109.9 . .
C3 N4 H4 107.2 . .
C16 N4 H4 104.0 . .
C10 O5 Ca1 128.17(13) . 3_756
C14 O6 Ca1 138.78(15) . 2_645
C10 O7 Ca1 134.27(15) . 3_656
P2 O8 Ca1 165.49(11) . .
P2 O9 Ca1 140.89(9) . 4_565
O7 C10 O5 127.7(2) . .
O7 C10 C15 118.6(2) . .
O5 C10 C15 113.8(2) . .
Ca1 O11 H11A 119.8 . .
Ca1 O11 H11B 131.9 . .
H11A O11 H11B 106.1 . .
P2 O12 H12 112.1 . .
O13 C14 O6 127.2(2) . .
O13 C14 C16 117.51(19) . .
O6 C14 C16 115.25(18) . .
N4 C15 C10 111.68(19) . .
N4 C15 H15A 105.4 . .
C10 C15 H15A 112.9 . .
N4 C15 H15B 110.5 . .
C10 C15 H15B 108.2 . .
H15A C15 H15B 108.1 . .
N4 C16 C14 110.56(17) . .
N4 C16 H16A 109.9 . .
C14 C16 H16A 113.5 . .
N4 C16 H16B 106.1 . .
C14 C16 H16B 107.4 . .
H16A C16 H16B 109.1 . .

loop_
_geom_bond_atom_site_label_1
_geom_bond_atom_site_label_2
_geom_bond_distance
_geom_bond_site_symmetry_2
Ca1 O8 2.2595(16) .
Ca1 O9 2.2991(16) 4_666
Ca1 O11 2.3138(17) .
Ca1 O5 2.3654(16) 3_756
Ca1 O6 2.3829(16) 2_655
Ca1 O7 2.4119(17) 3_656
P2 O8 1.4924(17) .
P2 O9 1.4936(16) .
P2 O12 1.5850(17) .
P2 C3 1.820(2) .
C3 N4 1.501(3) .
C3 H3A 0.9758 .
C3 H3B 0.9180 .
N4 C15 1.493(3) .
N4 C16 1.501(3) .
N4 H4 0.9089 .
O5 C10 1.271(3) .
O5 Ca1 2.3654(16) 3_756
O6 C14 1.260(3) .
O6 Ca1 2.3829(16) 2_645
O7 C10 1.234(3) .
O7 Ca1 2.4119(17) 3_656
O9 Ca1 2.2990(16) 4_565
C10 C15 1.527(3) .
O11 H11A 0.8499 .
O11 H11B 0.9180 .
O12 H12 0.9397 .
O13 C14 1.243(3) .
C14 C16 1.531(3) .
C15 H15A 0.9743 .
C15 H15B 0.9374 .
C16 H16A 0.9292 .
C16 H16B 1.0026 .
